data_2219865
loop_
_publ_author_name
'Liu, Yun'
'Li, Jie'

_publ_section_title
;
 2-Aminopyridinium 4-methylbenzoate dihydrate
;
_journal_coeditor_code HB2811
_journal_issue 11
_journal_name_full 'Acta Crystallographica Section E'
_journal_page_first o2057
_journal_paper_doi 10.1107/S160053680803153X
_journal_volume 64
_journal_year 2008
_chemical_formula_iupac 'C5 H7 N2 +, C8 H7 O2 -, 2H2 O'
_chemical_formula_moiety 'C5 H7 N2 +, C8 H7 O2 -, 2(H2 O)'
_chemical_formula_sum 'C13 H18 N2 O4'
_chemical_formula_weight 266.29
_chemical_name_systematic
;
2-Aminopyridinium 4-methylbenzoate dihydrate
;
_space_group_IT_number 9
_symmetry_cell_setting monoclinic
_symmetry_space_group_name_Hall 'C -2yc'
_symmetry_space_group_name_H-M 'C 1 c 1'
_atom_sites_solution_hydrogens geom
_atom_sites_solution_primary direct
_atom_sites_solution_secondary difmap
_audit_creation_method SHELXL-97
_cell_angle_alpha 90.00
_cell_angle_beta 96.617(2)
_cell_angle_gamma 90.00
_cell_formula_units_Z 4
_cell_length_a 12.2059(14)
_cell_length_b 13.1531(16)
_cell_length_c 8.9937(11)
_cell_measurement_reflns_used 1977
_cell_measurement_temperature 296(2)
_cell_measurement_theta_max 26.55
_cell_measurement_theta_min 2.28
_cell_volume 1434.3(3)
_computing_cell_refinement 'SAINT-Plus (Bruker, 2001)'
_computing_data_collection 'SMART (Bruker, 2001)'
_computing_data_reduction 'SAINT-Plus (Bruker, 2001)'
_computing_molecular_graphics 'PLATON (Spek, 2003)'
_computing_publication_material 'PLATON (Spek, 2003)'
_computing_structure_refinement 'SHELXL97 (Sheldrick, 2008)'
_computing_structure_solution 'SHELXS97 (Sheldrick, 2008)'
_diffrn_ambient_temperature 296(2)
_diffrn_measured_fraction_theta_full 0.990
_diffrn_measured_fraction_theta_max 0.990
_diffrn_measurement_device_type 'Bruker SMART CCD'
_diffrn_measurement_method \w
_diffrn_radiation_monochromator graphite
_diffrn_radiation_source 'fine-focus sealed tube'
_diffrn_radiation_type MoK\a
_diffrn_radiation_wavelength 0.71073
_diffrn_reflns_av_R_equivalents 0.0189
_diffrn_reflns_av_sigmaI/netI 0.0199
_diffrn_reflns_limit_h_max 15
_diffrn_reflns_limit_h_min -6
_diffrn_reflns_limit_k_max 16
_diffrn_reflns_limit_k_min -16
_diffrn_reflns_limit_l_max 11
_diffrn_reflns_limit_l_min -11
_diffrn_reflns_number 4203
_diffrn_reflns_theta_full 26.99
_diffrn_reflns_theta_max 26.99
_diffrn_reflns_theta_min 2.28
_exptl_absorpt_coefficient_mu 0.092
_exptl_absorpt_correction_T_max 0.985
_exptl_absorpt_correction_T_min 0.979
_exptl_absorpt_correction_type multi-scan
_exptl_absorpt_process_details '(SADABS; Sheldrick, 2001)'
_exptl_crystal_colour colorless
_exptl_crystal_density_diffrn 1.233
_exptl_crystal_density_method 'not measured'
_exptl_crystal_description block
_exptl_crystal_F_000 568
_exptl_crystal_size_max 0.23
_exptl_crystal_size_mid 0.18
_exptl_crystal_size_min 0.16
_refine_diff_density_max 0.124
_refine_diff_density_min -0.115
_refine_ls_abs_structure_details none
_refine_ls_extinction_coef 0.019(2)
_refine_ls_extinction_expression Fc^*^=kFc[1+0.001xFc^2^\l^3^/sin(2\q)]^-1/4^
_refine_ls_extinction_method 'SHELXL97 (Sheldrick, 2008)'
_refine_ls_goodness_of_fit_ref 1.037
_refine_ls_hydrogen_treatment constr
_refine_ls_matrix_type full
_refine_ls_number_parameters 175
_refine_ls_number_reflns 1567
_refine_ls_number_restraints 8
_refine_ls_restrained_S_all 1.034
_refine_ls_R_factor_all 0.0370
_refine_ls_R_factor_gt 0.0324
_refine_ls_shift/su_max 0.000
_refine_ls_shift/su_mean 0.000
_refine_ls_structure_factor_coef Fsqd
_refine_ls_weighting_details 'calc w=1/[\s^2^(Fo^2^)+(0.0525P)^2^+0.1161P] where P=(Fo^2^+2Fc^2^)/3'
_refine_ls_weighting_scheme calc
_refine_ls_wR_factor_gt 0.0859
_refine_ls_wR_factor_ref 0.0891
_reflns_number_gt 1406
_reflns_number_total 1567
_reflns_threshold_expression I>2\s(I)
_cod_data_source_file hb2811.cif
_cod_data_source_block I
_cod_depositor_comments
;
The following automatic conversions were performed:
'_symmetry_cell_setting' value 'Monoclinic' changed to 'monoclinic'
according to '/home/saulius/struct/CIF-dictionaries/cif_core.dic'
dictionary named 'cif_core.dic' version 2.4.1 from
2010-06-29.

'_exptl_absorpt_correction_type' value 'Multi-scan' changed
to 'multi-scan' according to
'/home/saulius/struct/CIF-dictionaries/cif_core.dic' dictionary named
'cif_core.dic' version 2.4.1 from 2010-06-29.

Automatic conversion script
Id: cif_fix_enum 1527 2010-12-29 10:47:43Z saulius 

The following automatic conversions were performed:

'_symmetry_cell_setting' value 'Monoclinic' changed to 'monoclinic'
according to /home/saulius/struct/CIF-dictionaries/cif_core.dic
dictionary named 'cif_core.dic' version 2.4.1 from
2010-06-29.

'_exptl_absorpt_correction_type' value 'Multi-scan'
changed to 'multi-scan' according to
/home/saulius/struct/CIF-dictionaries/cif_core.dic dictionary named
'cif_core.dic' version 2.4.1 from 2010-06-29.

Automatic conversion script
Id: cif_fix_values 1715 2011-07-08 13:25:40Z adriana 
;
_cod_original_sg_symbol_H-M 'C c'
_cod_database_code 2219865
_cod_database_fobs_code 2219865

loop_
_symmetry_equiv_pos_as_xyz
'x, y, z'
'x, -y, z+1/2'
'x+1/2, y+1/2, z'
'x+1/2, -y+1/2, z+1/2'

loop_
_atom_site_type_symbol
_atom_site_label
_atom_site_fract_x
_atom_site_fract_y
_atom_site_fract_z
_atom_site_U_iso_or_equiv
_atom_site_adp_type
_atom_site_calc_flag
_atom_site_refinement_flags
_atom_site_occupancy
C C1 0.48260(16) 0.20609(14) 0.6527(2) 0.0505(4) Uani d . 1
C C2 0.43746(18) 0.28865(16) 0.7214(2) 0.0563(5) Uani d . 1
H H2A 0.4359 0.3522 0.6758 0.068 Uiso calc R 1
C C3 0.39515(17) 0.27745(17) 0.8558(2) 0.0606(5) Uani d . 1
H H3A 0.3662 0.3338 0.9000 0.073 Uiso calc R 1
C C4 0.39467(17) 0.18356(19) 0.9270(2) 0.0607(5) Uani d . 1
C C5 0.4400(2) 0.10125(18) 0.8588(3) 0.0682(6) Uani d . 1
H H5A 0.4413 0.0377 0.9044 0.082 Uiso calc R 1
C C6 0.4834(2) 0.11256(16) 0.7238(2) 0.0625(6) Uani d . 1
H H6A 0.5135 0.0565 0.6803 0.075 Uiso calc R 1
C C7 0.3478(3) 0.1719(2) 1.0746(4) 0.0832(7) Uani d . 1
H H7A 0.3541 0.1023 1.1065 0.125 Uiso calc R 1
H H7B 0.2715 0.1916 1.0626 0.125 Uiso calc R 1
H H7C 0.3881 0.2145 1.1485 0.125 Uiso calc R 1
C C8 0.52854(18) 0.21761(16) 0.5061(2) 0.0559(5) Uani d . 1
C C9 0.64742(16) 0.25294(16) 0.1096(2) 0.0540(5) Uani d . 1
C C10 0.6947(2) 0.2780(2) -0.0219(3) 0.0662(6) Uani d . 1
H H10A 0.7279 0.2279 -0.0741 0.079 Uiso calc R 1
C C11 0.6915(2) 0.3748(2) -0.0715(3) 0.0766(7) Uani d . 1
H H11A 0.7248 0.3912 -0.1563 0.092 Uiso calc R 1
C C12 0.6383(3) 0.4515(2) 0.0034(3) 0.0775(7) Uani d . 1
H H12A 0.6346 0.5180 -0.0321 0.093 Uiso calc R 1
C C13 0.5934(2) 0.42557(17) 0.1272(3) 0.0679(6) Uani d . 1
H H13A 0.5575 0.4747 0.1780 0.082 Uiso calc R 1
N N1 0.59936(16) 0.32882(13) 0.17948(19) 0.0572(4) Uani d . 1
H H1A 0.5713 0.3152 0.2607 0.069 Uiso calc R 1
N N2 0.64687(16) 0.16065(14) 0.1677(2) 0.0616(4) Uani d . 1
H H2B 0.6164 0.1502 0.2479 0.074 Uiso calc R 1
H H2C 0.6770 0.1110 0.1252 0.074 Uiso calc R 1
O O1 0.51630(17) 0.30246(12) 0.4395(2) 0.0748(5) Uani d . 1
O O2 0.57598(17) 0.14398(13) 0.4549(2) 0.0774(5) Uani d . 1
O O1W 0.74860(13) 0.02177(11) 0.56348(16) 0.0631(4) Uani d GD 1
H H1AW 0.7767 0.0431 0.6471 0.076 Uiso d GD 1
H H1BW 0.7022 0.0649 0.5296 0.076 Uiso d GD 1
O O2W 0.85359(18) 0.06355(15) 0.8382(2) 0.0886(6) Uani d GD 1
H H2AW 0.8275 0.0340 0.9081 0.133 Uiso d GD 1
H H2BW 0.8906 0.1114 0.8791 0.133 Uiso d GD 1

loop_
_atom_site_aniso_label
_atom_site_aniso_U_11
_atom_site_aniso_U_22
_atom_site_aniso_U_33
_atom_site_aniso_U_12
_atom_site_aniso_U_13
_atom_site_aniso_U_23
C1 0.0524(10) 0.0485(10) 0.0491(10) 0.0065(8) -0.0009(8) -0.0026(8)
C2 0.0571(11) 0.0491(10) 0.0612(12) 0.0059(8) 0.0005(9) -0.0031(9)
C3 0.0565(11) 0.0624(12) 0.0624(13) 0.0081(9) 0.0050(10) -0.0100(10)
C4 0.0511(11) 0.0738(14) 0.0569(13) -0.0057(10) 0.0045(9) -0.0047(10)
C5 0.0847(16) 0.0545(11) 0.0661(13) -0.0024(11) 0.0115(11) 0.0063(10)
C6 0.0797(15) 0.0484(10) 0.0595(12) 0.0090(10) 0.0086(11) -0.0039(9)
C7 0.0784(16) 0.104(2) 0.0709(15) -0.0051(15) 0.0234(13) 0.0001(14)
C8 0.0607(11) 0.0550(11) 0.0516(10) 0.0136(9) 0.0042(9) 0.0013(8)
C9 0.0496(10) 0.0573(11) 0.0529(11) 0.0052(9) -0.0032(9) -0.0067(9)
C10 0.0607(13) 0.0826(16) 0.0561(12) 0.0112(11) 0.0105(10) -0.0046(11)
C11 0.0808(17) 0.0914(18) 0.0589(13) -0.0001(13) 0.0133(12) 0.0119(13)
C12 0.101(2) 0.0654(14) 0.0632(14) -0.0019(13) -0.0014(12) 0.0081(11)
C13 0.0905(16) 0.0550(12) 0.0565(12) 0.0086(11) 0.0007(11) -0.0039(10)
N1 0.0655(10) 0.0568(9) 0.0492(9) 0.0060(8) 0.0060(7) -0.0021(7)
N2 0.0652(10) 0.0570(10) 0.0627(10) 0.0110(8) 0.0080(8) -0.0044(8)
O1 0.0988(12) 0.0615(9) 0.0686(10) 0.0280(9) 0.0295(9) 0.0155(8)
O2 0.1095(13) 0.0620(9) 0.0638(9) 0.0332(9) 0.0228(8) 0.0046(7)
O1W 0.0750(9) 0.0564(8) 0.0593(8) 0.0100(7) 0.0137(7) -0.0006(7)
O2W 0.1081(15) 0.0954(13) 0.0626(9) -0.0426(12) 0.0114(10) -0.0026(9)

loop_
_atom_type_symbol
_atom_type_description
_atom_type_scat_dispersion_real
_atom_type_scat_dispersion_imag
_atom_type_scat_source
C C 0.0033 0.0000 'International Tables Vol C Tables 4.2.6.8 and 6.1.1.4'
H H 0.0000 0.0000 'International Tables Vol C Tables 4.2.6.8 and 6.1.1.4'
N N 0.0061 0.0000 'International Tables Vol C Tables 4.2.6.8 and 6.1.1.4'
O O 0.0106 0.0000 'International Tables Vol C Tables 4.2.6.8 and 6.1.1.4'

loop_
_geom_angle_atom_site_label_1
_geom_angle_atom_site_label_2
_geom_angle_atom_site_label_3
_geom_angle
C6 C1 C2 118.00(19)
C6 C1 C8 120.78(17)
C2 C1 C8 121.22(17)
C3 C2 C1 120.9(2)
C3 C2 H2A 119.5
C1 C2 H2A 119.5
C2 C3 C4 121.4(2)
C2 C3 H3A 119.3
C4 C3 H3A 119.3
C5 C4 C3 117.7(2)
C5 C4 C7 121.2(2)
C3 C4 C7 121.0(2)
C6 C5 C4 120.9(2)
C6 C5 H5A 119.5
C4 C5 H5A 119.5
C1 C6 C5 121.0(2)
C1 C6 H6A 119.5
C5 C6 H6A 119.5
C4 C7 H7A 109.5
C4 C7 H7B 109.5
H7A C7 H7B 109.5
C4 C7 H7C 109.5
H7A C7 H7C 109.5
H7B C7 H7C 109.5
O2 C8 O1 123.1(2)
O2 C8 C1 118.96(18)
O1 C8 C1 117.98(18)
N2 C9 N1 118.26(19)
N2 C9 C10 124.5(2)
N1 C9 C10 117.3(2)
C11 C10 C9 119.9(2)
C11 C10 H10A 120.0
C9 C10 H10A 120.0
C10 C11 C12 121.0(2)
C10 C11 H11A 119.5
C12 C11 H11A 119.5
C13 C12 C11 117.9(2)
C13 C12 H12A 121.0
C11 C12 H12A 121.0
C12 C13 N1 121.1(2)
C12 C13 H13A 119.4
N1 C13 H13A 119.4
C9 N1 C13 122.8(2)
C9 N1 H1A 118.6
C13 N1 H1A 118.6
C9 N2 H2B 120.0
C9 N2 H2C 120.0
H2B N2 H2C 120.0
H1AW O1W H1BW 106.9
H2AW O2W H2BW 104.7

loop_
_geom_bond_atom_site_label_1
_geom_bond_atom_site_label_2
_geom_bond_distance
C1 C6 1.386(3)
C1 C2 1.394(3)
C1 C8 1.499(3)
C2 C3 1.375(3)
C2 H2A 0.9300
C3 C4 1.391(3)
C3 H3A 0.9300
C4 C5 1.390(4)
C4 C7 1.513(4)
C5 C6 1.388(4)
C5 H5A 0.9300
C6 H6A 0.9300
C7 H7A 0.9600
C7 H7B 0.9600
C7 H7C 0.9600
C8 O2 1.244(3)
C8 O1 1.267(3)
C9 N2 1.322(3)
C9 N1 1.349(3)
C9 C10 1.414(3)
C10 C11 1.347(4)
C10 H10A 0.9300
C11 C12 1.412(4)
C11 H11A 0.9300
C12 C13 1.341(4)
C12 H12A 0.9300
C13 N1 1.356(3)
C13 H13A 0.9300
N1 H1A 0.8600
N2 H2B 0.8600
N2 H2C 0.8600
O1W H1AW 0.8386
O1W H1BW 0.8339
O2W H2AW 0.8328
O2W H2BW 0.8345

loop_
_geom_hbond_atom_site_label_D
_geom_hbond_atom_site_label_H
_geom_hbond_atom_site_label_A
_geom_hbond_site_symmetry_A
_geom_hbond_distance_DH
_geom_hbond_distance_HA
_geom_hbond_distance_DA
_geom_hbond_angle_DHA
N2 H2C O1W 2_554 0.86 2.06 2.906(2) 169
N1 H1A O1 . 0.86 1.82 2.676(2) 173
N2 H2B O2 . 0.86 1.98 2.826(3) 168
O1W H1AW O2W . 0.84 1.88 2.705(2) 168
O1W H1BW O2 . 0.83 1.92 2.739(2) 169
O2W H2AW O1W 2 0.83 1.93 2.758(2) 172
O2W H2BW O1 4 0.83 1.93 2.732(2) 160

loop_
_geom_torsion_atom_site_label_1
_geom_torsion_atom_site_label_2
_geom_torsion_atom_site_label_3
_geom_torsion_atom_site_label_4
_geom_torsion
C6 C1 C2 C3 0.1(3)
C8 C1 C2 C3 179.8(2)
C1 C2 C3 C4 -0.7(3)
C2 C3 C4 C5 0.9(3)
C2 C3 C4 C7 -179.9(2)
C3 C4 C5 C6 -0.5(3)
C7 C4 C5 C6 -179.6(2)
C2 C1 C6 C5 0.4(3)
C8 C1 C6 C5 -179.3(2)
C4 C5 C6 C1 -0.2(4)
C6 C1 C8 O2 -6.0(3)
C2 C1 C8 O2 174.2(2)
C6 C1 C8 O1 173.5(2)
C2 C1 C8 O1 -6.2(3)
N2 C9 C10 C11 -179.6(2)
N1 C9 C10 C11 0.7(3)
C9 C10 C11 C12 -2.1(4)
C10 C11 C12 C13 1.5(4)
C11 C12 C13 N1 0.4(4)
N2 C9 N1 C13 -178.5(2)
C10 C9 N1 C13 1.2(3)
C12 C13 N1 C9 -1.8(4)

loop_
_cod_related_entry_id
_cod_related_entry_database
_cod_related_entry_code
1 ChemSpider 30655641
